data_2234237
loop_
_publ_author_name
'Shahwar, Durre'
'Tahir, M. Nawaz'
'Chohan, Muhammad Mansha'
'Ahmad, Naeem'
'Raza, M. Asam'

_publ_section_title
;
 3-Acetyl-1-(2-methylphenyl)thiourea
;
_journal_coeditor_code HB6692
_journal_issue 4
_journal_name_full 'Acta Crystallographica Section E'
_journal_page_first o1160
_journal_paper_doi 10.1107/S1600536812011658
_journal_volume 68
_journal_year 2012
_chemical_formula_iupac 'C10 H12 N2 O S'
_chemical_formula_moiety 'C10 H12 N2 O S'
_chemical_formula_sum 'C10 H12 N2 O S'
_chemical_formula_weight 208.28
_chemical_name_systematic
;
3-Acetyl-1-(2-methylphenyl)thiourea
;
_space_group_IT_number 14
_symmetry_cell_setting monoclinic
_symmetry_space_group_name_Hall '-P 2ybc'
_symmetry_space_group_name_H-M 'P 1 21/c 1'
_atom_sites_solution_hydrogens geom
_atom_sites_solution_primary direct
_atom_sites_solution_secondary difmap
_audit_creation_method SHELXL-97
_cell_angle_alpha 90
_cell_angle_beta 95.116(2)
_cell_angle_gamma 90
_cell_formula_units_Z 4
_cell_length_a 5.0444(2)
_cell_length_b 20.7019(9)
_cell_length_c 9.9464(4)
_cell_measurement_reflns_used 1513
_cell_measurement_temperature 296(2)
_cell_measurement_theta_max 25.24
_cell_measurement_theta_min 1.97
_cell_volume 1034.55(7)
_computing_cell_refinement 'SAINT (Bruker, 2009)'
_computing_data_collection 'APEX2 (Bruker, 2009)'
_computing_data_reduction 'SAINT (Bruker, 2009)'
_computing_molecular_graphics 'ORTEP-3 for Windows (Farrugia, 1997) and PLATON (Spek, 2009)'
_computing_publication_material 'WinGX (Farrugia, 1999) and PLATON (Spek, 2009)'
_computing_structure_refinement 'SHELXL97 (Sheldrick, 2008)'
_computing_structure_solution 'SHELXS97 (Sheldrick, 2008)'
_diffrn_ambient_temperature 296(2)
_diffrn_detector_area_resol_mean 8.00
_diffrn_measured_fraction_theta_full 0.974
_diffrn_measured_fraction_theta_max 0.974
_diffrn_measurement_device_type 'Bruker Kappa APEXII CCD'
_diffrn_measurement_method \w
_diffrn_radiation_monochromator graphite
_diffrn_radiation_source 'fine-focus sealed tube'
_diffrn_radiation_type MoK\a
_diffrn_radiation_wavelength 0.71073
_diffrn_reflns_av_R_equivalents 0.0283
_diffrn_reflns_av_sigmaI/netI 0.0270
_diffrn_reflns_limit_h_max 6
_diffrn_reflns_limit_h_min -5
_diffrn_reflns_limit_k_max 22
_diffrn_reflns_limit_k_min -24
_diffrn_reflns_limit_l_max 11
_diffrn_reflns_limit_l_min -11
_diffrn_reflns_number 7696
_diffrn_reflns_theta_full 25.24
_diffrn_reflns_theta_max 25.24
_diffrn_reflns_theta_min 1.97
_diffrn_standards_number 0
_exptl_absorpt_coefficient_mu 0.281
_exptl_absorpt_correction_T_max 0.938
_exptl_absorpt_correction_T_min 0.915
_exptl_absorpt_correction_type multi-scan
_exptl_absorpt_process_details '(SADABS; Bruker, 2005)'
_exptl_crystal_colour white
_exptl_crystal_density_diffrn 1.337
_exptl_crystal_density_method 'not measured'
_exptl_crystal_description needle
_exptl_crystal_F_000 440
_exptl_crystal_size_max 0.35
_exptl_crystal_size_mid 0.15
_exptl_crystal_size_min 0.13
_refine_diff_density_max 0.175
_refine_diff_density_min -0.201
_refine_ls_goodness_of_fit_ref 1.171
_refine_ls_hydrogen_treatment constr
_refine_ls_matrix_type full
_refine_ls_number_parameters 129
_refine_ls_number_reflns 1812
_refine_ls_number_restraints 0
_refine_ls_restrained_S_all 1.171
_refine_ls_R_factor_all 0.0468
_refine_ls_R_factor_gt 0.0369
_refine_ls_shift/su_max 0.000
_refine_ls_shift/su_mean 0.000
_refine_ls_structure_factor_coef Fsqd
_refine_ls_weighting_details 'calc w=1/[\s^2^(Fo^2^)+(0.0311P)^2^+0.3550P] where P=(Fo^2^+2Fc^2^)/3'
_refine_ls_weighting_scheme calc
_refine_ls_wR_factor_gt 0.0848
_refine_ls_wR_factor_ref 0.0884
_reflns_number_gt 1512
_reflns_number_total 1812
_reflns_threshold_expression I>2\s(I)
_cod_data_source_file hb6692.cif
_cod_data_source_block I
_cod_original_sg_symbol_H-M 'P 21/c'
_cod_database_code 2234237
_cod_database_fobs_code 2234237

loop_
_symmetry_equiv_pos_site_id
_symmetry_equiv_pos_as_xyz
1 x,y,z
2 -x,1/2+y,1/2-z
3 -x,-y,-z
4 x,1/2-y,1/2+z

loop_
_atom_site_aniso_label
_atom_site_aniso_U_11
_atom_site_aniso_U_22
_atom_site_aniso_U_33
_atom_site_aniso_U_12
_atom_site_aniso_U_13
_atom_site_aniso_U_23
S1 0.0437(3) 0.0418(3) 0.0328(3) 0.0132(3) -0.0077(2) -0.0084(3)
O1 0.0543(9) 0.0469(10) 0.0337(9) 0.0164(7) -0.0069(7) -0.0033(7)
N1 0.0381(9) 0.0333(10) 0.0284(9) 0.0089(7) -0.0038(7) -0.0049(7)
N2 0.0363(9) 0.0318(10) 0.0289(9) 0.0056(7) -0.0007(7) -0.0084(7)
C1 0.0328(10) 0.0321(11) 0.0272(10) 0.0042(9) -0.0048(8) -0.0054(9)
C2 0.0321(11) 0.0369(12) 0.0346(11) -0.0007(9) -0.0013(9) -0.0017(10)
C3 0.0483(13) 0.0303(12) 0.0527(14) -0.0017(10) 0.0010(11) -0.0058(11)
C4 0.0546(14) 0.0419(14) 0.0519(15) 0.0060(11) 0.0082(12) -0.0167(12)
C5 0.0532(14) 0.0556(16) 0.0409(13) 0.0045(12) 0.0173(11) -0.0064(12)
C6 0.0462(12) 0.0376(13) 0.0361(12) -0.0007(10) 0.0057(10) 0.0002(10)
C7 0.0451(13) 0.0466(14) 0.0474(14) -0.0053(11) 0.0077(10) 0.0029(11)
C8 0.0316(10) 0.0289(11) 0.0278(10) -0.0013(9) 0.0041(8) -0.0022(8)
C9 0.0357(11) 0.0322(11) 0.0326(12) 0.0035(9) 0.0043(9) 0.0022(9)
C10 0.0503(13) 0.0436(14) 0.0429(13) 0.0158(11) 0.0041(10) -0.0044(11)

loop_
_atom_site_type_symbol
_atom_site_label
_atom_site_fract_x
_atom_site_fract_y
_atom_site_fract_z
_atom_site_U_iso_or_equiv
_atom_site_thermal_displace_type
_atom_site_occupancy
_atom_site_disorder_group
S S1 0.39407(11) 0.07983(3) 0.11730(5) 0.0401(2) Uani 1.000 -16
O O1 1.0674(3) -0.02473(7) 0.36353(14) 0.0456(5) Uani 1.000 -16
N N1 0.7141(3) 0.07120(8) 0.34350(16) 0.0337(5) Uani 1.000 -16
N N2 0.7701(3) -0.00655(8) 0.18163(16) 0.0326(5) Uani 1.000 -16
C C1 0.5997(4) 0.12750(10) 0.40024(19) 0.0312(6) Uani 1.000 -16
C C2 0.6773(4) 0.18879(10) 0.3631(2) 0.0348(7) Uani 1.000 -16
C C3 0.5651(4) 0.24080(11) 0.4260(2) 0.0440(8) Uani 1.000 -16
C C4 0.3876(4) 0.23224(12) 0.5219(2) 0.0493(8) Uani 1.000 -16
C C5 0.3150(5) 0.17099(12) 0.5564(2) 0.0491(8) Uani 1.000 -16
C C6 0.4207(4) 0.11826(11) 0.4958(2) 0.0399(7) Uani 1.000 -16
C C7 0.8746(4) 0.19878(12) 0.2608(2) 0.0462(8) Uani 1.000 -16
C C8 0.6379(4) 0.04791(9) 0.22219(19) 0.0294(6) Uani 1.000 -16
C C9 0.9799(4) -0.03869(10) 0.2492(2) 0.0334(7) Uani 1.000 -16
C C10 1.0907(4) -0.09266(11) 0.1711(2) 0.0456(8) Uani 1.000 -16
H H1 0.83956 0.05146 0.39124 0.0404 Uiso 1.000 -16
H H2 0.71344 -0.02218 0.10425 0.0391 Uiso 1.000 -16
H H3 0.61134 0.28255 0.40262 0.0528 Uiso 1.000 -16
H H4 0.31710 0.26787 0.56314 0.0591 Uiso 1.000 -16
H H5 0.19428 0.16508 0.62076 0.0589 Uiso 1.000 -16
H H6 0.37200 0.07669 0.51911 0.0478 Uiso 1.000 -16
H H7A 0.79640 0.18600 0.17331 0.0692 Uiso 1.000 -16
H H7B 1.03029 0.17317 0.28474 0.0692 Uiso 1.000 -16
H H7C 0.92326 0.24358 0.25886 0.0692 Uiso 1.000 -16
H H10A 1.21650 -0.11680 0.22928 0.0684 Uiso 1.000 -16
H H10B 1.17794 -0.07517 0.09732 0.0684 Uiso 1.000 -16
H H10C 0.94861 -0.12060 0.13674 0.0684 Uiso 1.000 -16

loop_
_atom_type_symbol
_atom_type_description
_atom_type_scat_dispersion_real
_atom_type_scat_dispersion_imag
_atom_type_scat_source
C C 0.0033 0.0016 'International Tables Vol C Tables 4.2.6.8 and 6.1.1.4'
H H 0.0000 0.0000 'International Tables Vol C Tables 4.2.6.8 and 6.1.1.4'
N N 0.0061 0.0033 'International Tables Vol C Tables 4.2.6.8 and 6.1.1.4'
O O 0.0106 0.0060 'International Tables Vol C Tables 4.2.6.8 and 6.1.1.4'
S S 0.1246 0.1234 'International Tables Vol C Tables 4.2.6.8 and 6.1.1.4'

loop_
_geom_angle_atom_site_label_1
_geom_angle_atom_site_label_2
_geom_angle_atom_site_label_3
_geom_angle
_geom_angle_publ_flag
C1 N1 C8 123.96(16) no
C8 N2 C9 128.34(17) no
C1 N1 H1 118.00 no
C8 N1 H1 118.00 no
C8 N2 H2 116.00 no
C9 N2 H2 116.00 no
N1 C1 C2 120.27(17) no
N1 C1 C6 117.88(18) no
C2 C1 C6 121.80(19) no
C3 C2 C7 121.32(19) no
C1 C2 C3 116.90(18) no
C1 C2 C7 121.79(19) no
C2 C3 C4 121.9(2) no
C3 C4 C5 119.8(2) no
C4 C5 C6 120.1(2) no
C1 C6 C5 119.6(2) no
S1 C8 N1 124.12(15) no
S1 C8 N2 118.97(14) no
N1 C8 N2 116.91(17) no
O1 C9 C10 122.74(18) no
N2 C9 C10 114.49(17) no
O1 C9 N2 122.77(19) no
C2 C3 H3 119.00 no
C4 C3 H3 119.00 no
C3 C4 H4 120.00 no
C5 C4 H4 120.00 no
C4 C5 H5 120.00 no
C6 C5 H5 120.00 no
C1 C6 H6 120.00 no
C5 C6 H6 120.00 no
C2 C7 H7A 109.00 no
C2 C7 H7B 109.00 no
C2 C7 H7C 109.00 no
H7A C7 H7B 109.00 no
H7A C7 H7C 109.00 no
H7B C7 H7C 109.00 no
C9 C10 H10A 109.00 no
C9 C10 H10B 109.00 no
C9 C10 H10C 109.00 no
H10A C10 H10B 109.00 no
H10A C10 H10C 109.00 no
H10B C10 H10C 110.00 no

loop_
_geom_bond_atom_site_label_1
_geom_bond_atom_site_label_2
_geom_bond_distance
_geom_bond_publ_flag
S1 C8 1.676(2) no
O1 C9 1.217(2) no
N1 C1 1.438(3) no
N1 C8 1.324(2) no
N2 C8 1.388(3) no
N2 C9 1.374(3) no
N1 H1 0.8600 no
N2 H2 0.8600 no
C1 C2 1.388(3) no
C1 C6 1.381(3) no
C2 C7 1.500(3) no
C2 C3 1.391(3) no
C3 C4 1.377(3) no
C4 C5 1.372(3) no
C5 C6 1.377(3) no
C9 C10 1.497(3) no
C3 H3 0.9300 no
C4 H4 0.9300 no
C5 H5 0.9300 no
C6 H6 0.9300 no
C7 H7A 0.9600 no
C7 H7B 0.9600 no
C7 H7C 0.9600 no
C10 H10A 0.9600 no
C10 H10B 0.9600 no
C10 H10C 0.9600 no

loop_
_geom_hbond_atom_site_label_D
_geom_hbond_atom_site_label_H
_geom_hbond_atom_site_label_A
_geom_hbond_site_symmetry_A
_geom_hbond_distance_DH
_geom_hbond_distance_HA
_geom_hbond_distance_DA
_geom_hbond_angle_DHA
_geom_hbond_publ_flag
N1 H1 O1 . 0.86 1.99 2.664(2) 135 yes
N1 H1 O1 3_756 0.86 2.50 3.172(2) 135 yes
N2 H2 S1 3_655 0.86 2.52 3.3747(17) 171 yes

loop_
_geom_torsion_atom_site_label_1
_geom_torsion_atom_site_label_2
_geom_torsion_atom_site_label_3
_geom_torsion_atom_site_label_4
_geom_torsion
_geom_torsion_publ_flag
C8 N1 C1 C2 -79.9(3) no
C8 N1 C1 C6 102.7(2) no
C1 N1 C8 S1 -0.9(3) no
C1 N1 C8 N2 179.42(17) no
C9 N2 C8 S1 177.45(16) no
C9 N2 C8 N1 -2.8(3) no
C8 N2 C9 O1 5.5(3) no
C8 N2 C9 C10 -175.01(18) no
N1 C1 C2 C3 -177.70(17) no
N1 C1 C2 C7 1.8(3) no
C6 C1 C2 C3 -0.4(3) no
C6 C1 C2 C7 179.11(19) no
N1 C1 C6 C5 177.42(18) no
C2 C1 C6 C5 0.1(3) no
C1 C2 C3 C4 0.8(3) no
C7 C2 C3 C4 -178.76(19) no
C2 C3 C4 C5 -0.8(3) no
C3 C4 C5 C6 0.4(3) no
C4 C5 C6 C1 -0.1(3) no

loop_
_cod_related_entry_id
_cod_related_entry_database
_cod_related_entry_code
1 ChemSpider 2071227
